data_7702712
loop_
_publ_author_name
'Egold, Hans'
'Schwarze, Detlef'
'Fl\"orke, Ulrich'

_publ_section_title
;
 Substitution reactivity of the hydrido sulfido bridged dirhenium complex
 [Re2(&#x00B5;-H)(&#x00B5;-Snaph)(CO)8] (naph = 2-naphthyl)
;
_journal_issue 6
_journal_name_full 'Journal of the Chemical Society, Dalton Transactions'
_journal_page_first 1078
_journal_paper_doi 10.1039/b107859c
_journal_year 2002
_chemical_formula_moiety 'C35 H23 O7 P Re2 S, C7 H8'
_chemical_formula_sum 'C42 H31 O7 P Re2 S'
_chemical_formula_weight 1083.09
_chemical_name_systematic
; 
\m-hydrido-\m-naphthylthiolato-ax-triphenylphosphine-
heptacarbonyl-dirhenium 
;
_space_group_IT_number 2
_space_group_name_Hall '-P 1'
_space_group_name_H-M_alt 'P -1'
_symmetry_cell_setting triclinic
_symmetry_space_group_name_H-M 'P -1'
_atom_sites_solution_hydrogens geom
_atom_sites_solution_primary direct
_atom_sites_solution_secondary difmap
_audit_creation_method SHELXL
_cell_angle_alpha 76.24(2)
_cell_angle_beta 71.27(2)
_cell_angle_gamma 67.31(2)
_cell_formula_units_Z 2
_cell_length_a 11.030(6)
_cell_length_b 12.673(6)
_cell_length_c 15.972(6)
_cell_measurement_reflns_used 25
_cell_measurement_temperature 208(2)
_cell_measurement_theta_max 17
_cell_measurement_theta_min 8
_cell_volume 1934.1(16)
_computing_cell_refinement 'Bruker XSCANS (Bruker, 1996)'
_computing_data_collection 'Bruker XSCANS (Bruker, 1996)'
_computing_data_reduction 'Bruker SHELXTL (Bruker, 1998)'
_computing_molecular_graphics 'Bruker SHELXTL (Bruker, 1998)'
_computing_publication_material 'Bruker SHELXTL (Bruker, 1998)'
_computing_structure_refinement 'Bruker SHELXTL (Bruker, 1998)'
_computing_structure_solution 'Bruker SHELXTL (Bruker, 1998)'
_diffrn_ambient_temperature 208(2)
_diffrn_measurement_device_type 'Bruker P4'
_diffrn_measurement_method omega
_diffrn_radiation_monochromator graphite
_diffrn_radiation_source 'fine-focus sealed tube'
_diffrn_radiation_type MoK\a
_diffrn_radiation_wavelength 0.71073
_diffrn_reflns_av_R_equivalents 0.0452
_diffrn_reflns_av_sigmaI/netI 0.0270
_diffrn_reflns_limit_h_max 12
_diffrn_reflns_limit_h_min -13
_diffrn_reflns_limit_k_max 16
_diffrn_reflns_limit_k_min -16
_diffrn_reflns_limit_l_max 20
_diffrn_reflns_limit_l_min 0
_diffrn_reflns_number 8955
_diffrn_reflns_theta_max 27.56
_diffrn_reflns_theta_min 2.22
_diffrn_standards_decay_% <1
_diffrn_standards_interval_count 397
_diffrn_standards_number 3
_exptl_absorpt_coefficient_mu 6.398
_exptl_absorpt_correction_T_max 0.880
_exptl_absorpt_correction_T_min 0.683
_exptl_absorpt_correction_type psi-scan
_exptl_crystal_colour colorless
_exptl_crystal_density_diffrn 1.858
_exptl_crystal_density_meas ?
_exptl_crystal_description prism
_exptl_crystal_F_000 1038
_exptl_crystal_size_max 0.45
_exptl_crystal_size_mid 0.37
_exptl_crystal_size_min 0.33
_refine_diff_density_max 0.992
_refine_diff_density_min -0.650
_refine_diff_density_rms 0.165
_refine_ls_extinction_coef 0.0035(2)
_refine_ls_extinction_expression Fc^*^==kFc[1+0.001xFc^2^\l^3^/sin(2\q)]^-1/4^
_refine_ls_extinction_method SHELXL
_refine_ls_goodness_of_fit_all 1.051
_refine_ls_goodness_of_fit_obs 1.080
_refine_ls_hydrogen_treatment constr
_refine_ls_matrix_type full
_refine_ls_number_parameters 480
_refine_ls_number_reflns 8652
_refine_ls_number_restraints 20
_refine_ls_restrained_S_all 1.050
_refine_ls_restrained_S_obs 1.079
_refine_ls_R_factor_all 0.0455
_refine_ls_R_factor_obs 0.0355
_refine_ls_shift/esd_max 0.002
_refine_ls_shift/esd_mean 0.000
_refine_ls_structure_factor_coef Fsqd
_refine_ls_weighting_details 'w==1/[\s^2^(Fo^2^)+(0.0579P)^2^+2.7484P] where P==(Fo^2^+2Fc^2^)/3'
_refine_ls_weighting_scheme calc
_refine_ls_wR_factor_all 0.0927
_refine_ls_wR_factor_obs 0.0873
_reflns_number_observed 7317
_reflns_number_total 8652
_reflns_observed_criterion >2sigma(I)
_cod_data_source_file b107859c.txt
_cod_data_source_block 3g
_cod_depositor_comments
;
The following automatic conversions were performed:

data item '_exptl_crystal_density_meas' value 'not measured' was
changed to '?' -- the value is perceived as not measured.

data item '_refine_ls_weighting_scheme' value 'calc
w==1/[\s^2^(Fo^2^)+(0.0579P)^2^+2.7484P] where P==(Fo^2^+2Fc^2^)/3'
was changed to 'calc'. A new data item '_refine_ls_weighting_details'
was created with the value set to
'w==1/[\s^2^(Fo^2^)+(0.0579P)^2^+2.7484P] where P==(Fo^2^+2Fc^2^)/3'.

Automatic conversion script
Id: cif_fix_values 6909 2019-04-08 15:41:33Z antanas 
;
_cod_database_code 7702712

loop_
_symmetry_equiv_pos_as_xyz
'x, y, z'
'-x, -y, -z'

loop_
_atom_site_aniso_label
_atom_site_aniso_U_11
_atom_site_aniso_U_22
_atom_site_aniso_U_33
_atom_site_aniso_U_23
_atom_site_aniso_U_13
_atom_site_aniso_U_12
Re1 0.02072(12) 0.02329(11) 0.02392(11) -0.00206(7) -0.00696(7) -0.00790(8)
Re2 0.02637(13) 0.03033(13) 0.03323(12) 0.00163(8) -0.01204(9) -0.01381(9)
S1 0.0269(6) 0.0288(6) 0.0263(6) -0.0002(5) -0.0097(5) -0.0108(5)
P1 0.0234(6) 0.0250(6) 0.0243(6) -0.0034(5) -0.0078(5) -0.0080(5)
C1 0.029(3) 0.026(3) 0.032(3) -0.001(2) -0.009(2) -0.011(2)
O1 0.039(3) 0.033(2) 0.049(2) -0.009(2) -0.003(2) -0.007(2)
C2 0.028(3) 0.031(3) 0.031(3) -0.004(2) -0.007(2) -0.011(2)
O2 0.034(2) 0.051(3) 0.058(3) -0.015(2) -0.013(2) -0.021(2)
C3 0.021(3) 0.027(3) 0.031(3) -0.009(2) -0.004(2) -0.004(2)
O3 0.045(3) 0.040(2) 0.030(2) 0.004(2) -0.009(2) -0.009(2)
C4 0.036(3) 0.031(3) 0.052(3) -0.006(2) -0.017(3) -0.016(3)
O4 0.042(3) 0.041(3) 0.090(4) -0.019(2) -0.018(3) -0.013(2)
C5 0.031(3) 0.043(3) 0.035(3) 0.004(2) -0.010(2) -0.010(3)
O5 0.051(3) 0.074(3) 0.053(3) -0.005(2) -0.029(2) -0.035(3)
C6 0.053(4) 0.050(4) 0.050(4) 0.007(3) -0.025(3) -0.032(3)
O6 0.094(5) 0.083(4) 0.064(3) 0.036(3) -0.040(3) -0.061(4)
C7 0.035(3) 0.040(3) 0.045(3) 0.000(3) -0.010(3) -0.018(3)
O7 0.040(3) 0.061(3) 0.067(3) -0.013(3) 0.001(2) -0.010(2)
C11 0.021(2) 0.024(2) 0.031(2) -0.006(2) -0.005(2) -0.006(2)
C12 0.039(3) 0.030(3) 0.036(3) -0.001(2) -0.014(2) -0.015(2)
C13 0.048(4) 0.036(3) 0.050(3) -0.006(3) -0.015(3) -0.024(3)
C14 0.040(3) 0.032(3) 0.049(3) 0.002(2) -0.008(3) -0.018(3)
C15 0.042(3) 0.035(3) 0.036(3) 0.003(2) -0.013(2) -0.014(3)
C16 0.031(3) 0.030(3) 0.036(3) -0.001(2) -0.014(2) -0.012(2)
C21 0.028(3) 0.032(3) 0.027(2) -0.001(2) -0.008(2) -0.011(2)
C22 0.036(3) 0.034(3) 0.039(3) -0.003(2) -0.012(2) -0.012(2)
C23 0.041(4) 0.051(4) 0.055(4) -0.008(3) -0.024(3) -0.020(3)
C24 0.029(3) 0.060(4) 0.050(4) 0.000(3) -0.020(3) -0.014(3)
C25 0.028(3) 0.051(4) 0.055(4) -0.003(3) -0.017(3) -0.002(3)
C26 0.027(3) 0.040(3) 0.042(3) -0.010(2) -0.010(2) -0.007(2)
C31 0.031(3) 0.023(3) 0.031(3) -0.005(2) -0.008(2) -0.008(2)
C32 0.032(3) 0.033(3) 0.033(3) -0.002(2) -0.005(2) -0.009(2)
C33 0.040(4) 0.041(3) 0.033(3) -0.005(2) 0.004(2) -0.006(3)
C34 0.069(5) 0.047(4) 0.027(3) -0.005(2) -0.010(3) -0.015(3)
C35 0.060(4) 0.042(4) 0.035(3) -0.004(2) -0.021(3) -0.014(3)
C36 0.040(3) 0.036(3) 0.030(3) -0.002(2) -0.013(2) -0.011(2)
C40 0.032(3) 0.027(3) 0.027(2) -0.001(2) -0.014(2) -0.010(2)
C41 0.031(3) 0.028(3) 0.034(3) 0.003(2) -0.014(2) -0.013(2)
C42 0.029(3) 0.030(3) 0.036(3) -0.007(2) -0.013(2) -0.009(2)
C43 0.034(3) 0.048(4) 0.048(3) -0.002(3) -0.015(3) -0.013(3)
C44 0.029(3) 0.044(4) 0.059(4) -0.011(3) -0.013(3) -0.010(3)
C45 0.035(3) 0.035(3) 0.056(4) -0.012(3) -0.022(3) 0.001(3)
C46 0.042(4) 0.027(3) 0.042(3) -0.004(2) -0.019(3) -0.002(2)
C47 0.033(3) 0.032(3) 0.032(3) -0.004(2) -0.012(2) -0.009(2)
C48 0.045(4) 0.033(3) 0.030(3) 0.007(2) -0.013(2) -0.012(3)
C49 0.032(3) 0.040(3) 0.030(3) 0.002(2) -0.007(2) -0.016(2)
C50 0.115(14) 0.232(23) 0.384(34) -0.194(24) -0.136(19) 0.011(14)
C51 0.087(10) 0.135(13) 0.193(17) -0.091(12) -0.022(10) -0.046(9)
C52 0.199(24) 0.293(36) 0.225(25) -0.178(26) 0.088(23) -0.160(26)
C53 0.367(47) 0.343(44) 0.127(16) -0.126(23) 0.114(24) -0.283(41)
C54 0.376(41) 0.230(26) 0.122(15) -0.064(16) 0.029(20) -0.238(30)
C55 0.244(21) 0.159(15) 0.092(9) -0.009(10) -0.053(12) -0.125(15)
C56 0.121(12) 0.140(12) 0.097(9) -0.053(9) -0.013(8) -0.057(10)

loop_
_atom_site_label
_atom_site_type_symbol
_atom_site_fract_x
_atom_site_fract_y
_atom_site_fract_z
_atom_site_U_iso_or_equiv
_atom_site_thermal_displace_type
_atom_site_occupancy
_atom_site_calc_flag
_atom_site_refinement_flags
Re1 Re 0.72054(2) -0.47419(2) -0.129529(12) 0.02235(8) Uani 1 d .
Re2 Re 0.87101(2) -0.29431(2) -0.209961(13) 0.02856(8) Uani 1 d .
S1 S 0.75008(13) -0.36195(11) -0.28022(8) 0.0268(3) Uani 1 d .
P1 P 0.91004(14) -0.64658(11) -0.18736(8) 0.0238(3) Uani 1 d .
C1 C 0.5664(6) -0.3510(5) -0.0713(3) 0.0286(11) Uani 1 d .
O1 O 0.4774(5) -0.2835(4) -0.0327(3) 0.0435(11) Uani 1 d .
C2 C 0.5994(6) -0.5403(5) -0.1424(3) 0.0298(11) Uani 1 d .
O2 O 0.5258(4) -0.5775(4) -0.1534(3) 0.0435(10) Uani 1 d .
C3 C 0.7258(5) -0.5577(4) -0.0119(3) 0.0273(11) Uani 1 d .
O3 O 0.7259(5) -0.6050(4) 0.0583(3) 0.0415(10) Uani 1 d .
C4 C 0.6979(6) -0.1735(5) -0.1607(4) 0.0366(13) Uani 1 d .
O4 O 0.6021(5) -0.1002(4) -0.1352(4) 0.0560(13) Uani 1 d .
C5 C 0.9532(6) -0.2641(5) -0.1319(4) 0.0386(14) Uani 1 d .
O5 O 0.9980(5) -0.2440(5) -0.0851(3) 0.0514(12) Uani 1 d .
C6 C 0.9146(7) -0.1773(6) -0.3051(4) 0.046(2) Uani 1 d .
O6 O 0.9407(7) -0.1101(5) -0.3623(4) 0.074(2) Uani 1 d .
C7 C 1.0488(6) -0.4036(6) -0.2683(4) 0.0394(14) Uani 1 d .
O7 O 1.1529(5) -0.4574(5) -0.3054(4) 0.0613(14) Uani 1 d .
C11 C 0.8592(5) -0.7750(4) -0.1416(3) 0.0258(10) Uani 1 d D
C12 C 0.7948(6) -0.8137(5) -0.1833(4) 0.0338(12) Uani 1 d D
H12 H 0.7833(6) -0.7776(5) -0.2402(4) 0.041 Uiso 1 calc R
C13 C 0.7472(7) -0.9042(5) -0.1428(4) 0.0405(14) Uani 1 d D
H13 H 0.7028(7) -0.9286(5) -0.1718(4) 0.049 Uiso 1 calc R
C14 C 0.7649(7) -0.9592(5) -0.0590(4) 0.0410(14) Uani 1 d D
H14 H 0.7330(7) -1.0212(5) -0.0315(4) 0.049 Uiso 1 calc R
C15 C 0.8290(6) -0.9229(5) -0.0166(4) 0.0383(13) Uani 1 d D
H15 H 0.8414(6) -0.9602(5) 0.0400(4) 0.046 Uiso 1 calc R
C16 C 0.8758(6) -0.8305(5) -0.0573(4) 0.0313(11) Uani 1 d D
H16 H 0.9190(6) -0.8054(5) -0.0276(4) 0.038 Uiso 1 calc R
C21 C 1.0696(6) -0.6918(5) -0.1572(3) 0.0288(11) Uani 1 d D
C22 C 1.0988(6) -0.6238(5) -0.1148(4) 0.0362(13) Uani 1 d D
H22 H 1.0339(6) -0.5520(5) -0.1005(4) 0.043 Uiso 1 calc R
C23 C 1.2222(7) -0.6605(6) -0.0935(4) 0.0443(15) Uani 1 d D
H23 H 1.2402(7) -0.6130(6) -0.0653(4) 0.053 Uiso 1 calc R
C24 C 1.3184(7) -0.7650(6) -0.1129(4) 0.046(2) Uani 1 d D
H24 H 1.4025(7) -0.7886(6) -0.0991(4) 0.055 Uiso 1 calc R
C25 C 1.2899(6) -0.8363(6) -0.1534(4) 0.047(2) Uani 1 d D
H25 H 1.3547(6) -0.9087(6) -0.1661(4) 0.057 Uiso 1 calc R
C26 C 1.1679(6) -0.8009(5) -0.1746(4) 0.0365(13) Uani 1 d D
H26 H 1.1494(6) -0.8499(5) -0.2010(4) 0.044 Uiso 1 calc R
C31 C 0.9559(6) -0.6439(4) -0.3080(3) 0.0288(11) Uani 1 d D
C32 C 1.0887(6) -0.6639(5) -0.3613(4) 0.0347(12) Uani 1 d D
H32 H 1.1595(6) -0.6772(5) -0.3352(4) 0.042 Uiso 1 calc R
C33 C 1.1170(7) -0.6643(5) -0.4520(4) 0.044(2) Uani 1 d D
H33 H 1.2069(7) -0.6780(5) -0.4872(4) 0.052 Uiso 1 calc R
C34 C 1.0144(8) -0.6446(6) -0.4914(4) 0.050(2) Uani 1 d D
H34 H 1.0342(8) -0.6462(6) -0.5530(4) 0.060 Uiso 1 calc R
C35 C 0.8834(8) -0.6228(6) -0.4400(4) 0.044(2) Uani 1 d D
H35 H 0.8132(8) -0.6096(6) -0.4666(4) 0.053 Uiso 1 calc R
C36 C 0.8534(6) -0.6199(5) -0.3497(4) 0.0351(12) Uani 1 d D
H36 H 0.7625(6) -0.6015(5) -0.3158(4) 0.042 Uiso 1 calc R
C40 C 0.6035(6) -0.2414(4) -0.2974(3) 0.0274(11) Uani 1 d D
C41 C 0.4745(6) -0.2382(5) -0.2535(3) 0.0300(11) Uani 1 d D
H41 H 0.4597(6) -0.2984(5) -0.2086(3) 0.036 Uiso 1 calc R
C42 C 0.3611(6) -0.1438(5) -0.2753(3) 0.0298(11) Uani 1 d D
C43 C 0.2273(6) -0.1386(6) -0.2308(4) 0.0427(14) Uani 1 d D
H43 H 0.2110(6) -0.1964(6) -0.1840(4) 0.051 Uiso 1 calc R
C44 C 0.1197(7) -0.0494(6) -0.2553(5) 0.0439(15) Uani 1 d D
H44 H 0.0303(7) -0.0461(6) -0.2245(5) 0.053 Uiso 1 calc R
C45 C 0.1424(7) 0.0360(5) -0.3252(4) 0.0423(15) Uani 1 d D
H45 H 0.0684(7) 0.0952(5) -0.3429(4) 0.051 Uiso 1 calc R
C46 C 0.2710(6) 0.0340(5) -0.3679(4) 0.0385(14) Uani 1 d D
H46 H 0.2851(6) 0.0927(5) -0.4145(4) 0.046 Uiso 1 calc R
C47 C 0.3837(6) -0.0544(5) -0.3436(4) 0.0320(12) Uani 1 d D
C48 C 0.5186(6) -0.0590(5) -0.3861(4) 0.0375(13) Uani 1 d D
H48 H 0.5349(6) 0.0017(5) -0.4298(4) 0.045 Uiso 1 calc R
C49 C 0.6267(6) -0.1504(5) -0.3652(4) 0.0346(12) Uani 1 d D
H49 H 0.7160(6) -0.1529(5) -0.3955(4) 0.042 Uiso 1 calc R
C50 C 0.4984(17) -0.5977(18) -0.5859(17) 0.219(13) Uani 1 d D
H50A H 0.4458(187) -0.5244(58) -0.5631(54) 0.329 Uiso 1 calc R
H50B H 0.4396(175) -0.6252(93) -0.6025(105) 0.329 Uiso 1 calc R
H50C H 0.5705(19) -0.5876(142) -0.6378(60) 0.329 Uiso 1 calc R
C51 C 0.5560(16) -0.6794(15) -0.5190(13) 0.127(6) Uani 1 d D
C52 C 0.4792(27) -0.6715(28) -0.4313(21) 0.225(15) Uani 1 d D
H52 H 0.3895(27) -0.6200(28) -0.4177(21) 0.269 Uiso 1 calc R
C53 C 0.5437(42) -0.7475(35) -0.3596(16) 0.255(22) Uani 1 d D
H53 H 0.5024(42) -0.7371(35) -0.2993(16) 0.306 Uiso 1 calc R
C54 C 0.6664(31) -0.8336(21) -0.3849(15) 0.216(15) Uani 1 d D
H54 H 0.7011(31) -0.8885(21) -0.3398(15) 0.259 Uiso 1 calc R
C55 C 0.7351(22) -0.8435(15) -0.4647(10) 0.146(7) Uani 1 d D
H55 H 0.8217(22) -0.8997(15) -0.4790(10) 0.175 Uiso 1 calc R
C56 C 0.6740(16) -0.7648(14) -0.5316(9) 0.112(4) Uani 1 d D
H56 H 0.7226(16) -0.7745(14) -0.5911(9) 0.135 Uiso 1 calc R

loop_
_atom_type_symbol
_atom_type_description
_atom_type_scat_dispersion_real
_atom_type_scat_dispersion_imag
_atom_type_scat_source
C C 0.0033 0.0016 'International Tables Vol C Tables 4.2.6.8 and 6.1.1.4'
H H 0.0000 0.0000 'International Tables Vol C Tables 4.2.6.8 and 6.1.1.4'
O O 0.0106 0.0060 'International Tables Vol C Tables 4.2.6.8 and 6.1.1.4'
P P 0.1023 0.0942 'International Tables Vol C Tables 4.2.6.8 and 6.1.1.4'
S S 0.1246 0.1234 'International Tables Vol C Tables 4.2.6.8 and 6.1.1.4'
Re Re -1.0185 7.2310 'International Tables Vol C Tables 4.2.6.8 and 6.1.1.4'

loop_
_geom_angle_atom_site_label_1
_geom_angle_atom_site_label_2
_geom_angle_atom_site_label_3
_geom_angle
C2 Re1 C3 92.8(2)
C2 Re1 C1 90.5(2)
C3 Re1 C1 87.3(2)
C2 Re1 S1 96.7(2)
C3 Re1 S1 170.0(2)
C1 Re1 S1 95.6(2)
C2 Re1 P1 87.3(2)
C3 Re1 P1 86.47(15)
C1 Re1 P1 173.2(2)
S1 Re1 P1 90.97(6)
C2 Re1 Re2 146.7(2)
C3 Re1 Re2 120.2(2)
C1 Re1 Re2 87.4(2)
S1 Re1 Re2 50.60(4)
P1 Re1 Re2 97.93(5)
C6 Re2 C5 93.9(3)
C6 Re2 C4 88.1(3)
C5 Re2 C4 88.8(3)
C6 Re2 C7 86.4(3)
C5 Re2 C7 91.3(3)
C4 Re2 C7 174.5(2)
C6 Re2 S1 98.9(2)
C5 Re2 S1 167.2(2)
C4 Re2 S1 90.3(2)
C7 Re2 S1 90.8(2)
C6 Re2 Re1 149.6(2)
C5 Re2 Re1 116.2(2)
C4 Re2 Re1 88.0(2)
C7 Re2 Re1 96.9(2)
S1 Re2 Re1 51.03(4)
C40 S1 Re2 106.5(2)
C40 S1 Re1 114.8(2)
Re2 S1 Re1 78.37(5)
C21 P1 C31 105.6(2)
C21 P1 C11 101.1(2)
C31 P1 C11 104.8(2)
C21 P1 Re1 119.4(2)
C31 P1 Re1 115.0(2)
C11 P1 Re1 109.2(2)
O1 C1 Re1 175.9(5)
O2 C2 Re1 177.3(5)
O3 C3 Re1 178.3(4)
O4 C4 Re2 176.4(6)
O5 C5 Re2 178.0(5)
O6 C6 Re2 178.6(7)
O7 C7 Re2 173.9(6)
C12 C11 C16 118.3(5)
C12 C11 P1 123.0(4)
C16 C11 P1 118.4(4)
C13 C12 C11 121.1(5)
C12 C13 C14 120.1(6)
C15 C14 C13 119.8(6)
C14 C15 C16 120.0(5)
C15 C16 C11 120.6(5)
C22 C21 C26 117.7(5)
C22 C21 P1 122.4(4)
C26 C21 P1 119.9(4)
C23 C22 C21 120.9(6)
C24 C23 C22 121.0(6)
C23 C24 C25 119.2(6)
C26 C25 C24 120.3(6)
C25 C26 C21 120.9(6)
C36 C31 C32 117.9(5)
C36 C31 P1 118.6(4)
C32 C31 P1 123.5(4)
C33 C32 C31 120.5(6)
C34 C33 C32 120.5(6)
C35 C34 C33 119.5(6)
C34 C35 C36 120.6(6)
C35 C36 C31 120.9(6)
C41 C40 C49 120.2(5)
C41 C40 S1 122.9(4)
C49 C40 S1 116.8(4)
C40 C41 C42 120.3(5)
C43 C42 C47 119.0(5)
C43 C42 C41 121.3(5)
C47 C42 C41 119.7(5)
C44 C43 C42 120.4(6)
C43 C44 C45 120.5(6)
C46 C45 C44 120.1(6)
C45 C46 C47 121.2(6)
C46 C47 C48 122.7(5)
C46 C47 C42 118.8(5)
C48 C47 C42 118.4(5)
C49 C48 C47 121.4(5)
C48 C49 C40 119.9(5)
C56 C51 C50 126.8(18)
C56 C51 C52 116.3(23)
C50 C51 C52 116.9(22)
C51 C52 C53 117.8(27)
C54 C53 C52 117.5(20)
C55 C54 C53 124.3(31)
C54 C55 C56 116.2(23)
C51 C56 C55 127.0(16)

loop_
_geom_bond_atom_site_label_1
_geom_bond_atom_site_label_2
_geom_bond_distance
Re1 C2 1.910(6)
Re1 C3 1.931(5)
Re1 C1 1.955(5)
Re1 S1 2.479(2)
Re1 P1 2.488(2)
Re1 Re2 3.1238(13)
Re2 C6 1.936(6)
Re2 C5 1.935(7)
Re2 C4 1.991(6)
Re2 C7 1.994(7)
Re2 S1 2.465(2)
S1 C40 1.790(5)
P1 C21 1.815(6)
P1 C31 1.823(5)
P1 C11 1.837(6)
C1 O1 1.135(7)
C2 O2 1.158(7)
C3 O3 1.139(6)
C4 O4 1.136(8)
C5 O5 1.137(7)
C6 O6 1.138(8)
C7 O7 1.134(8)
C11 C12 1.385(8)
C11 C16 1.396(7)
C12 C13 1.380(8)
C13 C14 1.391(9)
C14 C15 1.371(9)
C15 C16 1.396(8)
C21 C22 1.390(8)
C21 C26 1.414(8)
C22 C23 1.386(9)
C23 C24 1.369(10)
C24 C25 1.401(10)
C25 C26 1.372(8)
C31 C36 1.391(8)
C31 C32 1.397(8)
C32 C33 1.382(8)
C33 C34 1.380(10)
C34 C35 1.370(10)
C35 C36 1.379(8)
C40 C41 1.359(8)
C40 C49 1.422(7)
C41 C42 1.430(7)
C42 C43 1.400(8)
C42 C47 1.411(8)
C43 C44 1.375(9)
C44 C45 1.392(9)
C45 C46 1.355(9)
C46 C47 1.407(8)
C47 C48 1.408(9)
C48 C49 1.372(8)
C50 C51 1.42(2)
C51 C56 1.32(2)
C51 C52 1.39(3)
C52 C53 1.49(5)
C53 C54 1.38(5)
C54 C55 1.26(2)
C55 C56 1.42(2)
